data_7044824
loop_
_publ_author_name
'Wang, Shiqing'
'Yang, Xiaoping'
'Zhu, Ting'
'Bo, Le'
'Wang, Ruihu'
'Huang, Shaoming'
'Wang, Chengri'
'Jiang, Dongmei'
'Chen, Hongfen'
'Jones, Richard A.'

_publ_section_title
;
 Construction of luminescent high-nuclearity Zn-Ln rectangular
 nanoclusters with flexible long-chain Schiff base ligands.
;
_journal_issue 1
_journal_name_full 'Dalton transactions (Cambridge, England : 2003)'
_journal_page_first 53
_journal_page_last 57
_journal_paper_doi 10.1039/c7dt02576a
_journal_volume 47
_journal_year 2017
_chemical_formula_sum 'C66 H102 N8 Nd4 O46 Zn4'
_chemical_formula_weight 2582.00
_chemical_name_systematic cluster-3
_chemical_properties_physical ', Heat-sensitive'
_space_group_IT_number 2
_space_group_name_Hall '-P 1'
_space_group_name_H-M_alt 'P -1'
_symmetry_cell_setting triclinic
_symmetry_space_group_name_Hall '-P 1'
_symmetry_space_group_name_H-M 'P -1'
_atom_sites_solution_hydrogens geom
_atom_sites_solution_primary direct
_atom_sites_solution_secondary difmap
_audit_creation_method SHELXL-97
_audit_update_record
;
2017-05-20 deposited with the CCDC.
2017-11-20 downloaded from the CCDC.
;
_cell_angle_alpha 62.231(3)
_cell_angle_beta 87.122(4)
_cell_angle_gamma 64.738(4)
_cell_formula_units_Z 1
_cell_length_a 14.087(5)
_cell_length_b 14.640(5)
_cell_length_c 14.997(5)
_cell_measurement_reflns_used 5091
_cell_measurement_temperature 190(1)
_cell_measurement_theta_max 27.8311
_cell_measurement_theta_min 1.2903
_cell_volume 2431.9(15)
_computing_cell_refinement 'Collect software, Nonius B.V. 1998'
_computing_data_collection 'Collect software, Nonius B.V. 1998'
_computing_data_reduction
;
DENZO and Scalepack (Otwinoski and Minor, 1997)
;
_computing_molecular_graphics 'XP SHELXTL/PC, Siemens Analytical'
_computing_structure_refinement 'XL SHELXTL/PC, Siemens Analytical'
_computing_structure_solution
;

SIR97 - Altomare A., Burla M.C., Camalli M., Cascarano G.L., Giacovazzo C., 
Guagliardi A., Moliterni A.G.G., Polidori G.,Spagna R.
;
_diffrn_ambient_temperature 190(1)
_diffrn_detector_area_resol_mean 13.6612
_diffrn_measured_fraction_theta_full 0.964
_diffrn_measured_fraction_theta_max 0.964
_diffrn_measurement_device_type 'Mercury2 (2x2 bin mode)'
_diffrn_measurement_method dtprofit.ref
_diffrn_radiation_monochromator graphite
_diffrn_radiation_source 'fine-focus sealed tube'
_diffrn_radiation_type MoK\a
_diffrn_radiation_wavelength 0.71073
_diffrn_reflns_av_R_equivalents 0.0226
_diffrn_reflns_av_sigmaI/netI 0.0476
_diffrn_reflns_limit_h_max 16
_diffrn_reflns_limit_h_min -10
_diffrn_reflns_limit_k_max 17
_diffrn_reflns_limit_k_min -15
_diffrn_reflns_limit_l_max 17
_diffrn_reflns_limit_l_min -17
_diffrn_reflns_number 11748
_diffrn_reflns_theta_full 25.00
_diffrn_reflns_theta_max 25.00
_diffrn_reflns_theta_min 1.77
_exptl_absorpt_coefficient_mu 3.155
_exptl_absorpt_correction_T_max 1.0000
_exptl_absorpt_correction_T_min 0.7650
_exptl_absorpt_correction_type multi-scan
_exptl_absorpt_process_details 'DENZO and Scalepack (Otwinoski and Minor, 1997)'
_exptl_crystal_colour Yellow
_exptl_crystal_density_diffrn 1.763
_exptl_crystal_density_method 'not measured'
_exptl_crystal_description Block
_exptl_crystal_F_000 1282
_exptl_crystal_preparation ', Luminescent'
_exptl_crystal_size_max 0.19
_exptl_crystal_size_mid 0.18
_exptl_crystal_size_min 0.13
_refine_diff_density_max 1.765
_refine_diff_density_min -1.307
_refine_diff_density_rms 0.174
_refine_ls_extinction_method none
_refine_ls_goodness_of_fit_ref 1.061
_refine_ls_hydrogen_treatment constr
_refine_ls_matrix_type full
_refine_ls_number_parameters 577
_refine_ls_number_reflns 8253
_refine_ls_number_restraints 387
_refine_ls_restrained_S_all 1.060
_refine_ls_R_factor_all 0.0635
_refine_ls_R_factor_gt 0.0500
_refine_ls_shift/su_max 0.001
_refine_ls_shift/su_mean 0.000
_refine_ls_structure_factor_coef Fsqd
_refine_ls_weighting_details 'calc w=1/[\s^2^(Fo^2^)+(0.0958P)^2^+10.2873P] where P=(Fo^2^+2Fc^2^)/3'
_refine_ls_weighting_scheme calc
_refine_ls_wR_factor_gt 0.1466
_refine_ls_wR_factor_ref 0.1656
_reflns_number_gt 6633
_reflns_number_total 8253
_reflns_threshold_expression >2sigma(I)
_cod_data_source_file c7dt02576a2.cif
_cod_data_source_block cluster-3
_cod_depositor_comments
;
The following automatic conversions were performed:

'_symmetry_cell_setting' value 'Triclinic' changed to 'triclinic'
according to
/home/data/users/saulius/crontab/automatic-downloads/rss-feeds/RSC/lib/dictionaries/cif_core.dic
dictionary named 'cif_core.dic' version 2.4.2 from 2011-04-26.

'_exptl_absorpt_correction_type' value 'Multi-scan' changed to
'multi-scan' according to
/home/data/users/saulius/crontab/automatic-downloads/rss-feeds/RSC/lib/dictionaries/cif_core.dic
dictionary named 'cif_core.dic' version 2.4.2 from 2011-04-26.

Automatic conversion script
Id: cif_fix_values 4973 2017-02-22 13:04:09Z antanas 

 Adding full bibliography for 7044823--7044825.cif.
;
_cod_original_cell_volume 2431.8(13)
_cod_original_sg_symbol_H-M P-1
_cod_database_code 7044824

loop_
_symmetry_equiv_pos_as_xyz
'x, y, z'
'-x, -y, -z'

loop_
_atom_site_label
_atom_site_type_symbol
_atom_site_fract_x
_atom_site_fract_y
_atom_site_fract_z
_atom_site_U_iso_or_equiv
_atom_site_adp_type
_atom_site_occupancy
_atom_site_symmetry_multiplicity
_atom_site_calc_flag
_atom_site_refinement_flags
Nd1 Nd 0.68343(3) 0.18240(3) 0.57260(3) 0.03293(15) Uani 1 1 d U
Nd2 Nd 0.72036(3) 0.27787(4) 0.76021(3) 0.03571(15) Uani 1 1 d U
Zn1 Zn 0.73814(9) 0.30623(10) 0.33007(8) 0.0516(3) Uani 1 1 d U
Zn2 Zn 0.69551(8) 0.43159(9) 0.48986(8) 0.0444(3) Uani 1 1 d U
N1 N 0.7150(7) 0.2767(8) 0.2129(6) 0.059(2) Uani 1 1 d U
N2 N 0.7437(7) 0.4556(7) 0.2034(6) 0.062(2) Uani 1 1 d U
N3 N 0.8011(7) 0.4781(7) 0.4009(6) 0.0542(19) Uani 1 1 d U
N4 N 0.7555(9) 0.1257(9) 0.9836(7) 0.079(3) Uani 1 1 d U
O1 O 0.6580(6) 0.0184(6) 0.5742(5) 0.0572(17) Uani 1 1 d U
O2 O 0.7072(5) 0.1656(5) 0.4267(5) 0.0519(15) Uani 1 1 d U
O3 O 0.8006(5) 0.3598(5) 0.6216(5) 0.0479(14) Uani 1 1 d U
O4 O 0.9137(6) 0.2289(6) 0.8055(5) 0.0627(18) Uani 1 1 d U
O5 O 0.8036(7) 0.0861(8) 0.9253(6) 0.081(2) Uani 1 1 d U
O19 O 0.5808(5) 0.5901(6) 0.4592(5) 0.0538(16) Uani 1 1 d U
O6 O 0.7024(8) 0.2347(8) 0.9439(6) 0.084(3) Uani 1 1 d U
O7 O 0.7590(10) 0.0596(10) 1.0718(7) 0.121(4) Uani 1 1 d U
O8 O 0.7180(7) 0.4298(7) 0.7868(7) 0.078(2) Uani 1 1 d U
O9 O 0.5652(6) 0.4547(7) 0.7291(6) 0.070(2) Uani 1 1 d U
O10 O 0.5935(6) 0.2097(6) 0.8044(5) 0.0628(18) Uani 1 1 d U
O11 O 0.6021(6) 0.1229(6) 0.7117(5) 0.0626(18) Uani 1 1 d U
O12 O 0.8074(6) 0.1276(5) 0.7262(5) 0.0580(17) Uani 1 1 d U
O13 O 0.8334(6) -0.0072(6) 0.6895(5) 0.0625(18) Uani 1 1 d U
O14 O 0.5019(5) 0.2691(6) 0.5041(5) 0.0568(16) Uani 1 1 d U
O15 O 0.6337(5) 0.3371(5) 0.6035(4) 0.0435(13) Uani 1 1 d U
H15B H 0.5561 0.3801 0.5948 0.052 Uiso 1 1 calc R
O16 O 0.6475(5) 0.3769(5) 0.4071(5) 0.0462(14) Uani 1 1 d U
H16B H 0.5722 0.4253 0.3737 0.055 Uiso 1 1 calc R
O17 O 0.8959(6) 0.2221(7) 0.3839(6) 0.0670(19) Uani 1 1 d U
O18 O 0.8443(6) 0.1956(6) 0.5333(5) 0.0609(17) Uani 1 1 d U
C1 C 0.6574(10) -0.0771(9) 0.6615(8) 0.066(3) Uani 1 1 d U
H1A H 0.6693 -0.1371 0.6457 0.099 Uiso 1 1 calc R
H1B H 0.5895 -0.0536 0.6825 0.099 Uiso 1 1 calc R
H1C H 0.7130 -0.1060 0.7160 0.099 Uiso 1 1 calc R
C2 C 0.6568(8) 0.0161(8) 0.4842(7) 0.052(2) Uani 1 1 d U
C3 C 0.6286(9) -0.0522(10) 0.4645(9) 0.067(3) Uani 1 1 d U
H3A H 0.6109 -0.1056 0.5170 0.081 Uiso 1 1 calc R
C4 C 0.6256(11) -0.0446(11) 0.3679(10) 0.079(3) Uani 1 1 d U
H4A H 0.6055 -0.0913 0.3558 0.095 Uiso 1 1 calc R
C5 C 0.6529(11) 0.0335(10) 0.2916(9) 0.075(3) Uani 1 1 d U
H5A H 0.6538 0.0374 0.2280 0.089 Uiso 1 1 calc R
C6 C 0.6801(8) 0.1090(8) 0.3070(7) 0.052(2) Uani 1 1 d U
C7 C 0.6843(8) 0.1008(8) 0.4056(8) 0.053(2) Uani 1 1 d U
C8 C 0.6988(9) 0.1967(9) 0.2169(9) 0.063(3) Uani 1 1 d U
H8A H 0.6985 0.1925 0.1570 0.076 Uiso 1 1 calc R
C9 C 0.7228(11) 0.3592(11) 0.1169(9) 0.078(3) Uani 1 1 d U
H9A H 0.6519 0.4211 0.0799 0.094 Uiso 1 1 calc R
H9B H 0.7543 0.3221 0.0762 0.094 Uiso 1 1 calc R
C10 C 0.7906(10) 0.4096(11) 0.1320(9) 0.072(3) Uani 1 1 d U
H10A H 0.8640 0.3503 0.1615 0.087 Uiso 1 1 calc R
H10B H 0.7894 0.4716 0.0669 0.087 Uiso 1 1 calc R
C11 C 0.8086(10) 0.5050(11) 0.2227(9) 0.076(3) Uani 1 1 d U
H11A H 0.8125 0.5628 0.1574 0.091 Uiso 1 1 calc R
H11B H 0.8807 0.4436 0.2555 0.091 Uiso 1 1 calc R
C12 C 0.7654(9) 0.5595(10) 0.2882(8) 0.064(3) Uani 1 1 d U
H12A H 0.7865 0.6201 0.2701 0.077 Uiso 1 1 calc R
H12B H 0.6880 0.5960 0.2725 0.077 Uiso 1 1 calc R
C13 C 0.8994(8) 0.4421(8) 0.4390(8) 0.055(2) Uani 1 1 d U
H13A H 0.9402 0.4682 0.3923 0.066 Uiso 1 1 calc R
C14 C 0.9519(8) 0.3679(9) 0.5430(8) 0.058(2) Uani 1 1 d U
C15 C 1.0633(9) 0.3300(10) 0.5623(9) 0.068(3) Uani 1 1 d U
H15A H 1.0958 0.3558 0.5066 0.082 Uiso 1 1 calc R
C16 C 1.1240(10) 0.2602(12) 0.6548(11) 0.083(4) Uani 1 1 d U
H16A H 1.1971 0.2368 0.6628 0.099 Uiso 1 1 calc R
C17 C 1.0767(8) 0.2216(10) 0.7410(9) 0.067(3) Uani 1 1 d U
H17A H 1.1176 0.1711 0.8067 0.081 Uiso 1 1 calc R
C18 C 0.9675(8) 0.2615(9) 0.7244(8) 0.058(2) Uani 1 1 d U
C19 C 0.9045(8) 0.3298(8) 0.6281(7) 0.051(2) Uani 1 1 d U
C20 C 0.9680(12) 0.1834(14) 0.9080(10) 0.099(4) Uani 1 1 d U
H20A H 1.0403 0.1265 0.9191 0.148 Uiso 1 1 calc R
H20B H 0.9314 0.1481 0.9580 0.148 Uiso 1 1 calc R
H20C H 0.9681 0.2456 0.9144 0.148 Uiso 1 1 calc R
C21 C 1.0312(9) 0.0980(11) 0.5360(9) 0.075(3) Uani 1 1 d U
H21A H 1.0766 0.0940 0.4866 0.113 Uiso 1 1 calc R
H21B H 1.0389 0.0219 0.5828 0.113 Uiso 1 1 calc R
H21C H 1.0512 0.1274 0.5733 0.113 Uiso 1 1 calc R
C22 C 0.9175(8) 0.1771(8) 0.4819(8) 0.053(2) Uani 1 1 d U
C23 C 0.4861(13) 0.1099(15) 0.8352(13) 0.108(5) Uani 1 1 d U
H23A H 0.4655 0.1373 0.8835 0.161 Uiso 1 1 calc R
H23B H 0.5174 0.0267 0.8707 0.161 Uiso 1 1 calc R
H23C H 0.4243 0.1415 0.7859 0.161 Uiso 1 1 calc R
C24 C 0.5671(8) 0.1481(9) 0.7805(7) 0.054(2) Uani 1 1 d U
C25 C 0.5595(12) 0.6003(12) 0.7666(12) 0.097(4) Uani 1 1 d U
H25A H 0.5107 0.6610 0.7033 0.146 Uiso 1 1 calc R
H25B H 0.6117 0.6216 0.7775 0.146 Uiso 1 1 calc R
H25C H 0.5209 0.5888 0.8222 0.146 Uiso 1 1 calc R
C26 C 0.6157(9) 0.4878(9) 0.7615(8) 0.059(3) Uani 1 1 d U
C27 C 0.6841(9) 0.6431(9) 0.5270(9) 0.064(3) Uani 1 1 d U
H27A H 0.6710 0.6999 0.5474 0.097 Uiso 1 1 calc R
H27B H 0.7238 0.6546 0.4722 0.097 Uiso 1 1 calc R
H27C H 0.7243 0.5668 0.5843 0.097 Uiso 1 1 calc R
C28 C 0.5814(7) 0.6554(7) 0.4917(7) 0.0434(19) Uani 1 1 d U
C29 C 0.9681(10) -0.0477(11) 0.8126(10) 0.085(4) Uani 1 1 d U
H29A H 0.9554 -0.0831 0.8811 0.127 Uiso 1 1 calc R
H29B H 1.0030 -0.0021 0.8077 0.127 Uiso 1 1 calc R
H29C H 1.0128 -0.1069 0.7964 0.127 Uiso 1 1 calc R
C30 C 0.8656(8) 0.0277(9) 0.7399(8) 0.061(3) Uani 1 1 d U
O4W O 1.0596(9) 0.2317(9) 0.2722(9) 0.110(3) Uani 1 1 d U
O3W O 0.4482(12) 0.3190(14) 0.9165(12) 0.169(6) Uani 1 1 d DU
H3W1 H 0.4291 0.3888 0.8897 0.253 Uiso 1 1 calc R
C3W C 0.455(4) 0.270(3) 1.0269(13) 0.31(2) Uani 1 1 d DU
H3W4 H 0.4683 0.1912 1.0574 0.472 Uiso 1 1 calc R
H3W5 H 0.3897 0.3144 1.0415 0.472 Uiso 1 1 calc R
H3W6 H 0.5132 0.2734 1.0548 0.472 Uiso 1 1 calc R
O2W O 1.139(3) 0.494(3) 0.140(3) 0.387(19) Uani 1 1 d DU
H2W1 H 1.1126 0.4771 0.1066 0.580 Uiso 1 1 calc R
C2W C 1.116(4) 0.449(4) 0.243(3) 0.32(2) Uani 1 1 d DU
H2W4 H 1.1727 0.3722 0.2867 0.474 Uiso 1 1 calc R
H2W5 H 1.0499 0.4458 0.2416 0.474 Uiso 1 1 calc R
H2W6 H 1.1117 0.4986 0.2699 0.474 Uiso 1 1 calc R
O1W O 0.794(4) 0.793(4) 0.000(3) 0.42(2) Uani 1 1 d DU
H1W1 H 0.8271 0.8225 0.0110 0.636 Uiso 1 1 calc R
C1W C 0.864(5) 0.704(5) -0.023(5) 0.50(5) Uani 1 1 d DU
H1W4 H 0.9188 0.7221 -0.0545 0.751 Uiso 1 1 calc R
H1W5 H 0.8233 0.6990 -0.0689 0.751 Uiso 1 1 calc R
H1W6 H 0.8958 0.6303 0.0394 0.751 Uiso 1 1 calc R

loop_
_atom_site_aniso_label
_atom_site_aniso_U_11
_atom_site_aniso_U_22
_atom_site_aniso_U_33
_atom_site_aniso_U_23
_atom_site_aniso_U_13
_atom_site_aniso_U_12
Nd1 0.0321(2) 0.0304(2) 0.0268(2) -0.01349(18) 0.00357(17) -0.00691(18)
Nd2 0.0354(3) 0.0349(3) 0.0279(2) -0.01456(19) 0.00156(17) -0.00938(19)
Zn1 0.0526(7) 0.0529(6) 0.0405(6) -0.0221(5) 0.0118(5) -0.0182(5)
Zn2 0.0367(5) 0.0442(6) 0.0417(5) -0.0169(5) 0.0041(4) -0.0143(4)
N1 0.068(5) 0.064(5) 0.040(4) -0.030(4) 0.011(3) -0.021(4)
N2 0.071(5) 0.050(4) 0.048(4) -0.018(4) 0.012(4) -0.019(4)
N3 0.055(5) 0.047(4) 0.053(4) -0.022(3) 0.012(4) -0.021(4)
N4 0.096(6) 0.075(6) 0.048(5) -0.030(4) 0.019(4) -0.024(5)
O1 0.067(4) 0.050(4) 0.048(4) -0.022(3) 0.009(3) -0.023(3)
O2 0.063(4) 0.050(3) 0.045(3) -0.025(3) 0.016(3) -0.027(3)
O3 0.034(3) 0.056(4) 0.047(3) -0.022(3) 0.005(3) -0.019(3)
O4 0.056(4) 0.064(4) 0.050(4) -0.023(3) 0.000(3) -0.018(3)
O5 0.078(5) 0.086(5) 0.056(4) -0.036(4) 0.011(4) -0.019(4)
O19 0.043(3) 0.049(3) 0.065(4) -0.027(3) 0.009(3) -0.019(3)
O6 0.096(6) 0.073(5) 0.068(5) -0.041(4) 0.002(4) -0.017(4)
O7 0.145(8) 0.124(7) 0.052(5) -0.041(5) 0.025(5) -0.031(6)
O8 0.069(5) 0.077(5) 0.095(5) -0.050(4) 0.012(4) -0.030(4)
O9 0.059(4) 0.073(4) 0.078(5) -0.048(4) 0.004(3) -0.018(3)
O10 0.074(4) 0.064(4) 0.057(4) -0.033(3) 0.020(3) -0.034(4)
O11 0.077(5) 0.058(4) 0.054(4) -0.029(3) 0.023(3) -0.030(3)
O12 0.066(4) 0.037(3) 0.052(4) -0.021(3) 0.003(3) -0.007(3)
O13 0.064(4) 0.047(4) 0.059(4) -0.026(3) -0.001(3) -0.009(3)
O14 0.050(4) 0.053(4) 0.056(4) -0.023(3) 0.005(3) -0.018(3)
O15 0.040(3) 0.045(3) 0.036(3) -0.016(3) 0.007(2) -0.016(3)
O16 0.038(3) 0.046(3) 0.048(3) -0.024(3) 0.005(3) -0.012(3)
O17 0.049(4) 0.067(4) 0.067(4) -0.031(4) 0.018(3) -0.014(3)
O18 0.052(4) 0.071(4) 0.055(4) -0.028(3) 0.013(3) -0.027(3)
C1 0.079(6) 0.063(6) 0.058(5) -0.025(4) 0.012(5) -0.039(5)
C2 0.057(5) 0.046(5) 0.042(4) -0.024(4) -0.003(4) -0.012(4)
C3 0.072(6) 0.062(6) 0.064(6) -0.030(5) 0.012(5) -0.029(5)
C4 0.097(7) 0.070(6) 0.077(6) -0.047(5) 0.010(5) -0.031(5)
C5 0.090(7) 0.071(6) 0.069(6) -0.047(5) 0.007(5) -0.027(5)
C6 0.056(5) 0.053(5) 0.041(4) -0.027(4) 0.007(4) -0.016(4)
C7 0.043(5) 0.052(5) 0.056(5) -0.031(4) 0.007(4) -0.009(4)
C8 0.073(6) 0.056(5) 0.059(5) -0.037(4) 0.019(4) -0.019(4)
C9 0.093(7) 0.080(7) 0.054(6) -0.036(5) 0.014(5) -0.029(5)
C10 0.083(7) 0.074(6) 0.054(5) -0.029(5) 0.024(5) -0.036(5)
C11 0.073(6) 0.077(6) 0.069(6) -0.028(5) 0.021(5) -0.038(5)
C12 0.065(6) 0.063(6) 0.056(5) -0.021(4) 0.013(4) -0.031(5)
C13 0.042(5) 0.050(5) 0.064(5) -0.021(4) 0.017(4) -0.022(4)
C14 0.047(5) 0.058(5) 0.064(6) -0.030(4) 0.012(4) -0.020(4)
C15 0.049(5) 0.080(6) 0.069(6) -0.031(5) 0.004(4) -0.029(5)
C16 0.058(6) 0.088(7) 0.094(7) -0.038(6) 0.006(5) -0.034(5)
C17 0.046(5) 0.077(6) 0.068(6) -0.035(5) -0.007(4) -0.018(4)
C18 0.044(5) 0.057(5) 0.067(6) -0.032(4) 0.006(4) -0.016(4)
C19 0.045(5) 0.043(4) 0.053(5) -0.020(4) 0.004(4) -0.014(4)
C20 0.086(7) 0.138(9) 0.077(7) -0.065(6) 0.005(5) -0.042(6)
C21 0.059(6) 0.081(7) 0.069(6) -0.032(5) 0.001(5) -0.024(5)
C22 0.044(5) 0.045(5) 0.057(5) -0.021(4) 0.008(4) -0.016(4)
C23 0.113(8) 0.122(9) 0.111(8) -0.059(6) 0.046(7) -0.073(7)
C24 0.057(5) 0.052(5) 0.046(5) -0.020(4) 0.010(4) -0.023(4)
C25 0.105(8) 0.092(7) 0.094(7) -0.059(6) 0.012(6) -0.028(6)
C26 0.060(6) 0.058(5) 0.052(5) -0.034(4) 0.003(4) -0.013(4)
C27 0.059(5) 0.058(5) 0.080(6) -0.034(5) 0.014(5) -0.030(4)
C28 0.041(4) 0.037(4) 0.042(4) -0.016(3) 0.007(3) -0.013(4)
C29 0.080(7) 0.065(6) 0.073(6) -0.025(5) 0.001(5) -0.012(5)
C30 0.053(5) 0.057(5) 0.059(5) -0.030(4) 0.009(4) -0.011(4)
O4W 0.114(7) 0.087(6) 0.117(7) -0.046(5) 0.039(5) -0.044(5)
O3W 0.141(9) 0.171(9) 0.156(9) -0.081(7) 0.043(7) -0.041(7)
C3W 0.31(2) 0.31(2) 0.31(2) -0.152(14) 0.051(11) -0.138(14)
O2W 0.38(2) 0.40(2) 0.38(2) -0.200(13) 0.066(10) -0.168(13)
C2W 0.31(2) 0.32(2) 0.33(2) -0.159(14) 0.051(11) -0.152(14)
O1W 0.41(2) 0.43(2) 0.42(2) -0.201(14) 0.075(11) -0.196(13)
C1W 0.50(5) 0.50(5) 0.49(5) -0.24(2) 0.091(13) -0.23(2)

loop_
_atom_type_symbol
_atom_type_description
_atom_type_scat_dispersion_real
_atom_type_scat_dispersion_imag
_atom_type_scat_source
C C 0.0033 0.0016 'International Tables Vol C Tables 4.2.6.8 and 6.1.1.4'
H H 0.0000 0.0000 'International Tables Vol C Tables 4.2.6.8 and 6.1.1.4'
N N 0.0061 0.0033 'International Tables Vol C Tables 4.2.6.8 and 6.1.1.4'
O O 0.0106 0.0060 'International Tables Vol C Tables 4.2.6.8 and 6.1.1.4'
Zn Zn 0.2839 1.4301 'International Tables Vol C Tables 4.2.6.8 and 6.1.1.4'
Nd Nd -0.1943 3.0179 'International Tables Vol C Tables 4.2.6.8 and 6.1.1.4'

loop_
_geom_angle_atom_site_label_1
_geom_angle_atom_site_label_2
_geom_angle_atom_site_label_3
_geom_angle
_geom_angle_site_symmetry_1
O2 Nd1 O11 137.5(2) .
O2 Nd1 O15 133.3(2) .
O11 Nd1 O15 80.8(2) .
O2 Nd1 O14 83.4(2) .
O11 Nd1 O14 74.4(3) .
O15 Nd1 O14 84.7(2) .
O2 Nd1 O18 75.2(2) .
O11 Nd1 O18 140.4(3) .
O15 Nd1 O18 87.9(2) .
O14 Nd1 O18 142.4(2) .
O2 Nd1 O13 96.5(2) .
O11 Nd1 O13 80.5(3) .
O15 Nd1 O13 119.7(2) .
O14 Nd1 O13 141.6(2) .
O18 Nd1 O13 72.5(3) .
O2 Nd1 O12 135.0(2) .
O11 Nd1 O12 74.4(3) .
O15 Nd1 O12 68.5(2) .
O14 Nd1 O12 141.5(2) .
O18 Nd1 O12 66.1(2) .
O13 Nd1 O12 51.3(2) .
O2 Nd1 O1 63.9(2) .
O11 Nd1 O1 75.5(2) .
O15 Nd1 O1 152.7(2) .
O14 Nd1 O1 76.0(2) .
O18 Nd1 O1 119.1(2) .
O13 Nd1 O1 69.8(2) .
O12 Nd1 O1 116.7(2) .
O2 Nd1 O16 66.4(2) .
O11 Nd1 O16 137.0(2) .
O15 Nd1 O16 66.96(19) .
O14 Nd1 O16 74.9(2) .
O18 Nd1 O16 68.2(2) .
O13 Nd1 O16 139.9(2) .
O12 Nd1 O16 115.6(2) .
O1 Nd1 O16 124.3(2) .
O2 Nd1 C30 115.6(3) .
O11 Nd1 C30 78.6(3) .
O15 Nd1 C30 94.1(3) .
O14 Nd1 C30 152.9(3) .
O18 Nd1 C30 64.4(3) .
O13 Nd1 C30 25.9(3) .
O12 Nd1 C30 25.6(2) .
O1 Nd1 C30 94.5(3) .
O16 Nd1 C30 129.3(3) .
O2 Nd1 Zn2 99.25(16) .
O11 Nd1 Zn2 118.38(17) .
O15 Nd1 Zn2 37.60(14) .
O14 Nd1 Zn2 95.49(16) .
O18 Nd1 Zn2 58.91(18) .
O13 Nd1 Zn2 122.17(18) .
O12 Nd1 Zn2 80.09(15) .
O1 Nd1 Zn2 161.62(15) .
O16 Nd1 Zn2 37.34(13) .
C30 Nd1 Zn2 100.0(2) .
O2 Nd1 Zn1 36.71(16) .
O11 Nd1 Zn1 165.0(2) .
O15 Nd1 Zn1 98.73(14) .
O14 Nd1 Zn1 90.59(17) .
O18 Nd1 Zn1 54.17(17) .
O13 Nd1 Zn1 112.08(18) .
O12 Nd1 Zn1 119.50(17) .
O1 Nd1 Zn1 100.62(15) .
O16 Nd1 Zn1 34.56(13) .
C30 Nd1 Zn1 116.3(2) .
Zn2 Nd1 Zn1 62.71(3) .
O15 Nd2 O12 73.6(2) .
O15 Nd2 O10 77.6(2) .
O12 Nd2 O10 85.0(3) .
O15 Nd2 O3 66.4(2) .
O12 Nd2 O3 78.7(2) .
O10 Nd2 O3 143.3(2) .
O15 Nd2 O9 78.4(2) .
O12 Nd2 O9 150.6(3) .
O10 Nd2 O9 80.2(3) .
O3 Nd2 O9 98.4(2) .
O15 Nd2 O8 116.0(3) .
O12 Nd2 O8 150.6(3) .
O10 Nd2 O8 123.5(3) .
O3 Nd2 O8 80.5(3) .
O9 Nd2 O8 53.5(3) .
O15 Nd2 O5 133.7(2) .
O12 Nd2 O5 69.6(2) .
O10 Nd2 O5 72.3(3) .
O3 Nd2 O5 129.6(2) .
O9 Nd2 O5 128.1(3) .
O8 Nd2 O5 109.8(3) .
O15 Nd2 O4 126.5(2) .
O12 Nd2 O4 79.3(2) .
O10 Nd2 O4 144.6(2) .
O3 Nd2 O4 63.6(2) .
O9 Nd2 O4 126.0(2) .
O8 Nd2 O4 73.0(3) .
O5 Nd2 O4 72.5(3) .
O15 Nd2 O6 145.5(3) .
O12 Nd2 O6 119.8(3) .
O10 Nd2 O6 72.7(3) .
O3 Nd2 O6 143.6(3) .
O9 Nd2 O6 79.7(3) .
O8 Nd2 O6 69.2(3) .
O5 Nd2 O6 50.6(3) .
O4 Nd2 O6 88.0(3) .
O15 Nd2 C26 98.2(2) .
O12 Nd2 C26 168.7(3) .
O10 Nd2 C26 101.0(3) .
O3 Nd2 C26 90.9(3) .
O9 Nd2 C26 26.2(3) .
O8 Nd2 C26 27.4(3) .
O5 Nd2 C26 121.3(3) .
O4 Nd2 C26 100.3(3) .
O6 Nd2 C26 71.3(3) .
O15 Nd2 N4 145.0(3) .
O12 Nd2 N4 94.6(3) .
O10 Nd2 N4 68.5(3) .
O3 Nd2 N4 144.9(3) .
O9 Nd2 N4 103.3(3) .
O8 Nd2 N4 90.6(3) .
O5 Nd2 N4 25.5(3) .
O4 Nd2 N4 81.3(3) .
O6 Nd2 N4 25.3(3) .
C26 Nd2 N4 96.5(3) .
O15 Nd2 Zn2 33.35(14) .
O12 Nd2 Zn2 78.86(16) .
O10 Nd2 Zn2 110.87(18) .
O3 Nd2 Zn2 33.81(14) .
O9 Nd2 Zn2 82.83(19) .
O8 Nd2 Zn2 95.0(2) .
O5 Nd2 Zn2 147.96(18) .
O4 Nd2 Zn2 97.01(16) .
O6 Nd2 Zn2 161.28(19) .
C26 Nd2 Zn2 90.0(2) .
N4 Nd2 Zn2 173.4(2) .
O16 Zn1 O17 115.9(3) .
O16 Zn1 N1 136.6(3) .
O17 Zn1 N1 107.0(3) .
O16 Zn1 O2 83.1(2) .
O17 Zn1 O2 96.1(3) .
N1 Zn1 O2 86.5(3) .
O16 Zn1 N2 100.9(3) .
O17 Zn1 N2 94.2(3) .
N1 Zn1 N2 81.4(3) .
O2 Zn1 N2 166.0(3) .
O16 Zn1 Nd1 48.91(18) .
O17 Zn1 Nd1 92.1(2) .
N1 Zn1 Nd1 126.2(3) .
O2 Zn1 Nd1 40.80(16) .
N2 Zn1 Nd1 148.1(2) .
O19 Zn2 O16 109.5(3) .
O19 Zn2 O3 109.4(3) .
O16 Zn2 O3 138.1(3) .
O19 Zn2 O15 96.5(2) .
O16 Zn2 O15 84.0(2) .
O3 Zn2 O15 76.6(2) .
O19 Zn2 N3 99.9(3) .
O16 Zn2 N3 97.5(3) .
O3 Zn2 N3 90.8(3) .
O15 Zn2 N3 161.9(3) .
O19 Zn2 Nd1 130.50(18) .
O16 Zn2 Nd1 51.46(17) .
O3 Zn2 Nd1 90.69(18) .
O15 Zn2 Nd1 43.52(16) .
N3 Zn2 Nd1 125.3(2) .
O19 Zn2 Nd2 99.9(2) .
O16 Zn2 Nd2 117.37(17) .
O3 Zn2 Nd2 39.95(16) .
O15 Zn2 Nd2 37.61(16) .
N3 Zn2 Nd2 130.7(2) .
Nd1 Zn2 Nd2 67.20(2) .
C8 N1 C9 118.8(9) .
C8 N1 Zn1 129.2(8) .
C9 N1 Zn1 112.0(7) .
C11 N2 C10 109.3(9) .
C11 N2 Zn1 118.7(7) .
C10 N2 Zn1 101.5(6) .
C13 N3 C12 116.6(8) .
C13 N3 Zn2 122.9(7) .
C12 N3 Zn2 120.4(7) .
O7 N4 O6 122.7(10) .
O7 N4 O5 120.1(11) .
O6 N4 O5 117.2(9) .
O7 N4 Nd2 170.6(11) .
O6 N4 Nd2 59.3(5) .
O5 N4 Nd2 58.4(5) .
C2 O1 C1 116.3(8) .
C2 O1 Nd1 117.4(6) .
C1 O1 Nd1 125.9(6) .
C7 O2 Zn1 129.9(6) .
C7 O2 Nd1 126.2(6) .
Zn1 O2 Nd1 102.5(3) .
C19 O3 Zn2 125.5(6) .
C19 O3 Nd2 124.6(6) .
Zn2 O3 Nd2 106.2(2) .
C18 O4 C20 117.3(9) .
C18 O4 Nd2 117.4(6) .
C20 O4 Nd2 124.8(7) .
N4 O5 Nd2 96.0(7) .
C28 O19 Zn2 129.2(6) .
N4 O6 Nd2 95.4(6) .
C26 O8 Nd2 92.6(6) .
C26 O9 Nd2 94.2(6) .
C24 O10 Nd2 133.6(6) .
C24 O11 Nd1 139.8(7) .
C30 O12 Nd2 160.5(7) .
C30 O12 Nd1 93.1(6) .
Nd2 O12 Nd1 103.8(2) .
C30 O13 Nd1 96.4(6) .
C28 O14 Nd1 134.8(6) 2_666
Zn2 O15 Nd2 109.0(3) .
Zn2 O15 Nd1 98.9(2) .
Nd2 O15 Nd1 111.4(2) .
Zn1 O16 Zn2 124.3(3) .
Zn1 O16 Nd1 96.5(2) .
Zn2 O16 Nd1 91.2(2) .
C22 O17 Zn1 112.1(6) .
C22 O18 Nd1 144.4(7) .
O1 C2 C3 126.6(10) .
O1 C2 C7 112.1(8) .
C3 C2 C7 121.2(9) .
C2 C3 C4 122.2(11) .
C5 C4 C3 118.2(11) .
C4 C5 C6 122.0(10) .
C5 C6 C7 120.0(10) .
C5 C6 C8 117.2(9) .
C7 C6 C8 122.8(9) .
O2 C7 C6 124.5(9) .
O2 C7 C2 119.1(8) .
C6 C7 C2 116.3(9) .
N1 C8 C6 126.7(10) .
N1 C9 C10 110.8(10) .
N2 C10 C9 106.8(10) .
N2 C11 C12 113.9(10) .
N3 C12 C11 115.0(9) .
N3 C13 C14 128.0(9) .
C19 C14 C15 117.0(10) .
C19 C14 C13 126.5(9) .
C15 C14 C13 116.5(10) .
C16 C15 C14 124.0(12) .
C15 C16 C17 119.4(11) .
C18 C17 C16 117.6(11) .
C19 C18 C17 123.3(10) .
C19 C18 O4 115.0(9) .
C17 C18 O4 121.6(10) .
O3 C19 C18 117.9(9) .
O3 C19 C14 123.5(9) .
C18 C19 C14 118.5(9) .
O18 C22 O17 121.4(9) .
O18 C22 C21 119.7(9) .
O17 C22 C21 118.9(9) .
O11 C24 O10 123.1(9) .
O11 C24 C23 119.1(10) .
O10 C24 C23 117.7(10) .
O9 C26 O8 119.5(9) .
O9 C26 C25 121.3(11) .
O8 C26 C25 119.1(11) .
O9 C26 Nd2 59.7(5) .
O8 C26 Nd2 60.1(5) .
C25 C26 Nd2 177.9(8) .
O14 C28 O19 122.9(8) 2_666
O14 C28 C27 117.5(8) 2_666
O19 C28 C27 119.6(8) .
O12 C30 O13 118.2(10) .
O12 C30 C29 120.8(11) .
O13 C30 C29 121.0(10) .
O12 C30 Nd1 61.4(5) .
O13 C30 Nd1 57.7(5) .
C29 C30 Nd1 171.2(8) .

loop_
_geom_bond_atom_site_label_1
_geom_bond_atom_site_label_2
_geom_bond_distance
_geom_bond_site_symmetry_2
Nd1 O2 2.306(6) .
Nd1 O11 2.311(7) .
Nd1 O15 2.329(6) .
Nd1 O14 2.341(7) .
Nd1 O18 2.378(7) .
Nd1 O13 2.464(7) .
Nd1 O12 2.547(7) .
Nd1 O1 2.564(7) .
Nd1 O16 2.614(6) .
Nd1 C30 2.898(11) .
Nd1 Zn2 3.3418(15) .
Nd1 Zn1 3.4462(14) .
Nd2 O15 2.291(6) .
Nd2 O12 2.299(6) .
Nd2 O10 2.327(7) .
Nd2 O3 2.374(6) .
Nd2 O9 2.417(7) .
Nd2 O8 2.423(8) .
Nd2 O5 2.528(8) .
Nd2 O4 2.541(7) .
Nd2 O6 2.548(8) .
Nd2 C26 2.794(10) .
Nd2 N4 2.950(10) .
Nd2 Zn2 3.5488(15) .
Zn1 O16 1.968(6) .
Zn1 O17 2.006(7) .
Zn1 N1 2.065(8) .
Zn1 O2 2.110(6) .
Zn1 N2 2.158(8) .
Zn2 O19 2.021(6) .
Zn2 O16 2.028(6) .
Zn2 O3 2.057(6) .
Zn2 O15 2.064(6) .
Zn2 N3 2.067(8) .
N1 C8 1.261(13) .
N1 C9 1.422(14) .
N2 C11 1.494(15) .
N2 C10 1.501(14) .
N3 C13 1.303(13) .
N3 C12 1.492(13) .
N4 O7 1.208(13) .
N4 O6 1.265(12) .
N4 O5 1.279(12) .
O1 C2 1.367(11) .
O1 C1 1.404(12) .
O2 C7 1.287(11) .
O3 C19 1.330(11) .
O4 C18 1.400(13) .
O4 C20 1.456(14) .
O19 C28 1.262(10) .
O8 C26 1.286(13) .
O9 C26 1.235(12) .
O10 C24 1.297(12) .
O11 C24 1.263(11) .
O12 C30 1.252(12) .
O13 C30 1.275(12) .
O14 C28 1.247(10) 2_666
O17 C22 1.288(12) .
O18 C22 1.266(11) .
C2 C3 1.368(14) .
C2 C7 1.442(14) .
C3 C4 1.402(16) .
C4 C5 1.370(18) .
C5 C6 1.424(15) .
C6 C7 1.428(13) .
C6 C8 1.476(15) .
C9 C10 1.512(17) .
C11 C12 1.492(16) .
C13 C14 1.417(15) .
C14 C19 1.399(14) .
C14 C15 1.417(15) .
C15 C16 1.323(17) .
C16 C17 1.410(17) .
C17 C18 1.381(14) .
C18 C19 1.377(14) .
C21 C22 1.496(14) .
C23 C24 1.520(17) .
C25 C26 1.531(16) .
C27 C28 1.474(14) .
C28 O14 1.247(10) 2_666
C29 C30 1.473(16) .
O3W C3W 1.454(5) .
O2W C2W 1.454(5) .
O1W C1W 1.455(5) .
